data_4126856
loop_
_publ_author_name
'Zhang, Bin'
'Baker, Peter J.'
'Zhang, Yan'
'Wang, Dongwei'
'Wang, Zheming'
'Su, Shaokui'
'Zhu, Daoben'
'Pratt, Francis L.'

_publ_section_title
;
 A Quantum Spin Liquid from a Three-Dimensional Copper-Oxalate-Framework.
;
_journal_name_full 'Journal of the American Chemical Society'
_journal_paper_doi 10.1021/jacs.7b11179
_journal_year 2017
_chemical_formula_sum 'C18 H32 Cu2 N2 O12'
_chemical_formula_weight 595.53
_space_group_crystal_system monoclinic
_space_group_IT_number 14
_space_group_name_Hall '-P 2ybc'
_space_group_name_H-M_alt 'P 1 21/c 1'
_symmetry_space_group_name_Hall '-P 2ybc'
_symmetry_space_group_name_H-M 'P 1 21/c 1'
_atom_sites_solution_hydrogens geom
_audit_creation_method SHELXL-2014/7
_cell_angle_alpha 90
_cell_angle_beta 108.0611(5)
_cell_angle_gamma 90
_cell_formula_units_Z 4
_cell_length_a 8.88390(10)
_cell_length_b 33.6507(4)
_cell_length_c 8.87370(10)
_cell_measurement_reflns_used 27862
_cell_measurement_temperature 375(2)
_cell_measurement_theta_max 27.485
_cell_measurement_theta_min 3.395
_cell_volume 2522.08(5)
_computing_cell_refinement 'HKL Scalepack (Otwinowski & Minor 1997)'
_computing_data_collection KappaCCD
_computing_data_reduction 'Denzo and Scalepak (Otwinowski & Minor, 1997)'
_computing_structure_refinement 'SHELXL-2014/7 (Sheldrick, 2014)'
_computing_structure_solution 'SHELXS-97 (Sheldrick, 1990)'
_diffrn_ambient_temperature 375(2)
_diffrn_measured_fraction_theta_full 0.995
_diffrn_measured_fraction_theta_max 0.994
_diffrn_measurement_device_type KappaCCD
_diffrn_radiation_monochromator graphite
_diffrn_radiation_source 'fine-focus sealed tube'
_diffrn_radiation_type MoK\a
_diffrn_radiation_wavelength 0.71073
_diffrn_reflns_av_R_equivalents 0.0419
_diffrn_reflns_av_unetI/netI 0.0350
_diffrn_reflns_Laue_measured_fraction_full 0.995
_diffrn_reflns_Laue_measured_fraction_max 0.994
_diffrn_reflns_limit_h_max 11
_diffrn_reflns_limit_h_min -11
_diffrn_reflns_limit_k_max 43
_diffrn_reflns_limit_k_min -43
_diffrn_reflns_limit_l_max 10
_diffrn_reflns_limit_l_min -11
_diffrn_reflns_number 30429
_diffrn_reflns_point_group_measured_fraction_full 0.995
_diffrn_reflns_point_group_measured_fraction_max 0.994
_diffrn_reflns_theta_full 25.242
_diffrn_reflns_theta_max 27.496
_diffrn_reflns_theta_min 3.418
_exptl_absorpt_coefficient_mu 1.747
_exptl_absorpt_correction_T_max 0.683
_exptl_absorpt_correction_T_min 0.624
_exptl_absorpt_correction_type multi-scan
_exptl_absorpt_process_details
;
multi-scan from symmetry-related measurements 
 Sortav (Blessing 1995)
;
_exptl_crystal_colour blue
_exptl_crystal_density_diffrn 1.568
_exptl_crystal_description diamond
_exptl_crystal_F_000 1232
_exptl_crystal_size_max 0.480
_exptl_crystal_size_mid 0.350
_exptl_crystal_size_min 0.220
_refine_diff_density_max 0.322
_refine_diff_density_min -0.305
_refine_diff_density_rms 0.044
_refine_ls_extinction_coef 0.0039(6)
_refine_ls_extinction_expression Fc^*^=kFc[1+0.001xFc^2^\l^3^/sin(2\q)]^-1/4^
_refine_ls_extinction_method 'SHELXL-2014/7 (Sheldrick 2014'
_refine_ls_goodness_of_fit_ref 1.006
_refine_ls_hydrogen_treatment constr
_refine_ls_matrix_type full
_refine_ls_number_parameters 337
_refine_ls_number_reflns 5766
_refine_ls_number_restraints 0
_refine_ls_restrained_S_all 1.006
_refine_ls_R_factor_all 0.0668
_refine_ls_R_factor_gt 0.0342
_refine_ls_shift/su_max 0.001
_refine_ls_shift/su_mean 0.000
_refine_ls_structure_factor_coef Fsqd
_refine_ls_weighting_details 'w=1/[\s^2^(Fo^2^)+(0.0556P)^2^] where P=(Fo^2^+2Fc^2^)/3'
_refine_ls_weighting_scheme calc
_refine_ls_wR_factor_gt 0.0940
_refine_ls_wR_factor_ref 0.1029
_reflns_Friedel_coverage 0.000
_reflns_number_gt 3627
_reflns_number_total 5766
_reflns_threshold_expression 'I > 2\s(I)'
_cod_data_source_file CCDC1019169-375K.cif
_cod_data_source_block 375K
_cod_original_cell_volume 2522.07(5)
_cod_database_code 4126856
_shelx_shelxl_version_number 2014/7
_shelx_space_group_comment
;
The symmetry employed for this shelxl refinement is uniquely defined
by the following loop, which should always be used as a source of
symmetry information in preference to the above space-group names.
They are only intended as comments.
;
_shelx_estimated_absorpt_t_min 0.488
_shelx_estimated_absorpt_t_max 0.700

loop_
_space_group_symop_operation_xyz
'x, y, z'
'-x, y+1/2, -z+1/2'
'-x, -y, -z'
'x, -y-1/2, z-1/2'

loop_
_atom_site_label
_atom_site_type_symbol
_atom_site_fract_x
_atom_site_fract_y
_atom_site_fract_z
_atom_site_U_iso_or_equiv
_atom_site_adp_type
_atom_site_occupancy
_atom_site_site_symmetry_order
_atom_site_calc_flag
_atom_site_refinement_flags_posn
_atom_site_refinement_flags_adp
_atom_site_refinement_flags_occupancy
_atom_site_disorder_assembly
_atom_site_disorder_group
Cu1 Cu 0.74130(3) 0.20440(2) 0.50962(3) 0.05085(12) Uani 1 1 d . . . . .
Cu2 Cu 0.74332(3) 0.04543(2) 0.50405(3) 0.05044(12) Uani 1 1 d . . . . .
O1 O 0.87963(19) 0.15559(5) 0.63219(18) 0.0625(4) Uani 1 1 d . . . . .
O2 O 0.85803(19) 0.09038(5) 0.63416(18) 0.0617(4) Uani 1 1 d . . . . .
O3 O 0.6133(2) 0.15974(5) 0.38692(19) 0.0674(5) Uani 1 1 d . . . . .
O4 O 0.6159(2) 0.09448(5) 0.3630(2) 0.0686(5) Uani 1 1 d . . . . .
O5 O 0.61354(19) 0.20848(5) 0.67168(19) 0.0628(4) Uani 1 1 d . . . . .
O6 O 0.5952(2) 0.24936(5) 0.8592(2) 0.0731(5) Uani 1 1 d . . . . .
O7 O 0.86850(19) 0.24638(5) 0.6519(2) 0.0647(4) Uani 1 1 d . . . . .
O8 O 0.8596(2) 0.28712(5) 0.8446(2) 0.0679(5) Uani 1 1 d . . . . .
O9 O 0.9099(2) 0.04002(5) 0.38242(19) 0.0644(4) Uani 1 1 d . . . . .
O10 O 1.0908(2) -0.00149(5) 0.3526(2) 0.0732(5) Uani 1 1 d . . . . .
O11 O 0.5788(2) 0.03951(5) 0.62526(19) 0.0651(4) Uani 1 1 d . . . . .
O12 O 0.3838(2) -0.00157(5) 0.62520(19) 0.0647(4) Uani 1 1 d . . . . .
C1 C 0.8156(3) 0.12405(7) 0.5788(3) 0.0484(5) Uani 1 1 d . . . . .
C2 C 0.6674(3) 0.12612(7) 0.4284(3) 0.0512(5) Uani 1 1 d . . . . .
C3 C 0.8102(3) 0.25913(7) 0.7522(3) 0.0514(5) Uani 1 1 d . . . . .
C4 C 0.6600(3) 0.23736(7) 0.7636(3) 0.0507(5) Uani 1 1 d . . . . .
C5 C 1.0014(3) 0.01091(6) 0.4235(2) 0.0501(5) Uani 1 1 d . . . . .
C6 C 0.4894(3) 0.01116(6) 0.5722(2) 0.0506(5) Uani 1 1 d . . . . .
N1 N 0.9111(3) 0.07729(7) 0.1004(2) 0.0810(7) Uani 1 1 d . . . . .
H1 H 0.9308 0.0623 0.1994 0.097 Uiso 1 1 calc R U . A 1
C7 C 0.8998(5) 0.11998(9) 0.1473(3) 0.1027(10) Uani 1 1 d . . . . .
H7A H 0.8067 0.1229 0.1815 0.123 Uiso 1 1 calc R U . . .
H7B H 0.9916 0.1261 0.2373 0.123 Uiso 1 1 calc R U . . .
C8 C 0.8905(5) 0.14933(9) 0.0202(4) 0.1324(14) Uani 1 1 d . . . . .
H8A H 0.8837 0.1756 0.0594 0.199 Uiso 1 1 calc R U . . .
H8B H 0.9835 0.1473 -0.0127 0.199 Uiso 1 1 calc R U . . .
H8C H 0.7984 0.1441 -0.0685 0.199 Uiso 1 1 calc R U . . .
C9 C 1.0508(6) 0.06863(10) 0.0471(5) 0.1240(13) Uani 1 1 d . . . . .
H9A H 1.0479 0.0408 0.0180 0.149 Uiso 1 1 calc R U . . .
H9B H 1.0420 0.0841 -0.0474 0.149 Uiso 1 1 calc R U . . .
C10 C 1.2061(5) 0.07712(14) 0.1656(6) 0.193(2) Uani 1 1 d . . . . .
H10A H 1.2892 0.0707 0.1217 0.289 Uiso 1 1 calc R U . . .
H10B H 1.2120 0.1048 0.1932 0.289 Uiso 1 1 calc R U . . .
H10C H 1.2179 0.0614 0.2587 0.289 Uiso 1 1 calc R U . . .
C111 C 0.740(3) 0.0679(8) 0.007(3) 0.091(5) Uani 0.38(3) 1 d . . P B 1
H11A H 0.6696 0.0814 0.0555 0.110 Uiso 0.38(3) 1 calc R U P B 1
H11B H 0.7167 0.0775 -0.1004 0.110 Uiso 0.38(3) 1 calc R U P B 1
C112 C 0.7827(19) 0.0587(5) -0.0322(16) 0.098(3) Uani 0.62(3) 1 d . . P B 2
H11C H 0.7519 0.0768 -0.1216 0.117 Uiso 0.62(3) 1 calc R U P B 2
H11D H 0.8223 0.0345 -0.0661 0.117 Uiso 0.62(3) 1 calc R U P B 2
C121 C 0.711(3) 0.0242(7) 0.0056(16) 0.108(7) Uani 0.38(3) 1 d . . P B 1
H12A H 0.6022 0.0188 -0.0533 0.163 Uiso 0.38(3) 1 calc R U P B 1
H12B H 0.7789 0.0109 -0.0433 0.163 Uiso 0.38(3) 1 calc R U P B 1
H12C H 0.7320 0.0148 0.1124 0.163 Uiso 0.38(3) 1 calc R U P B 1
C122 C 0.6419(15) 0.0491(6) 0.0189(9) 0.114(5) Uani 0.62(3) 1 d . . P B 2
H12D H 0.5613 0.0373 -0.0678 0.171 Uiso 0.62(3) 1 calc R U P B 2
H12E H 0.6720 0.0309 0.1064 0.171 Uiso 0.62(3) 1 calc R U P B 2
H12F H 0.6017 0.0731 0.0509 0.171 Uiso 0.62(3) 1 calc R U P B 2
N2 N 0.3358(2) 0.17210(7) 0.6851(3) 0.0811(7) Uani 1 1 d . . . . .
H2 H 0.4322 0.1877 0.6977 0.097 Uiso 1 1 calc R U . . .
C13 C 0.2866(4) 0.18081(11) 0.8276(4) 0.1144(11) Uani 1 1 d . . . . .
H13A H 0.2613 0.2089 0.8275 0.137 Uiso 1 1 calc R U . . .
H13B H 0.1908 0.1660 0.8198 0.137 Uiso 1 1 calc R U . . .
C14 C 0.4066(6) 0.17100(14) 0.9794(5) 0.183(2) Uani 1 1 d . . . . .
H14A H 0.3664 0.1774 1.0651 0.275 Uiso 1 1 calc R U . . .
H14B H 0.4304 0.1431 0.9820 0.275 Uiso 1 1 calc R U . . .
H14C H 0.5011 0.1861 0.9898 0.275 Uiso 1 1 calc R U . . .
C15 C 0.3800(4) 0.12957(9) 0.6686(4) 0.1059(11) Uani 1 1 d . . . . .
H15A H 0.4120 0.1271 0.5740 0.127 Uiso 1 1 calc R U . . .
H15B H 0.4707 0.1228 0.7587 0.127 Uiso 1 1 calc R U . . .
C16 C 0.2502(4) 0.10020(9) 0.6588(5) 0.1388(15) Uani 1 1 d . . . . .
H16A H 0.2873 0.0739 0.6485 0.208 Uiso 1 1 calc R U . . .
H16B H 0.2195 0.1018 0.7532 0.208 Uiso 1 1 calc R U . . .
H16C H 0.1607 0.1062 0.5682 0.208 Uiso 1 1 calc R U . . .
C17 C 0.2145(4) 0.18829(13) 0.5405(5) 0.1176(13) Uani 1 1 d . . . . .
H17A H 0.1245 0.1704 0.5149 0.141 Uiso 0.594(13) 1 calc R U P C 1
H17B H 0.1787 0.2135 0.5699 0.141 Uiso 0.594(13) 1 calc R U P C 1
H17C H 0.2202 0.1732 0.4493 0.141 Uiso 0.406(13) 1 calc R U P C 2
H17D H 0.1104 0.1839 0.5512 0.141 Uiso 0.406(13) 1 calc R U P C 2
C181 C 0.2530(7) 0.1946(3) 0.4007(8) 0.110(4) Uani 0.594(13) 1 d . . P C 1
H18A H 0.1624 0.2050 0.3205 0.166 Uiso 0.594(13) 1 calc R U P C 1
H18B H 0.3387 0.2132 0.4206 0.166 Uiso 0.594(13) 1 calc R U P C 1
H18C H 0.2842 0.1699 0.3653 0.166 Uiso 0.594(13) 1 calc R U P C 1
C182 C 0.2288(11) 0.2283(6) 0.510(2) 0.180(11) Uani 0.406(13) 1 d . . P C 2
H18D H 0.1462 0.2358 0.4154 0.270 Uiso 0.406(13) 1 calc R U P C 2
H18E H 0.2200 0.2438 0.5976 0.270 Uiso 0.406(13) 1 calc R U P C 2
H18F H 0.3300 0.2330 0.4954 0.270 Uiso 0.406(13) 1 calc R U P C 2

loop_
_atom_site_aniso_label
_atom_site_aniso_U_11
_atom_site_aniso_U_22
_atom_site_aniso_U_33
_atom_site_aniso_U_23
_atom_site_aniso_U_13
_atom_site_aniso_U_12
Cu1 0.05491(19) 0.04333(18) 0.0557(2) 0.00032(11) 0.01913(14) -0.00088(11)
Cu2 0.0550(2) 0.04346(19) 0.05430(19) 0.00035(11) 0.01901(14) -0.00327(12)
O1 0.0675(10) 0.0527(10) 0.0636(10) -0.0061(8) 0.0149(8) -0.0152(8)
O2 0.0655(10) 0.0518(10) 0.0603(10) 0.0069(8) 0.0086(8) -0.0031(8)
O3 0.0706(11) 0.0547(11) 0.0664(10) 0.0018(8) 0.0059(9) 0.0087(9)
O4 0.0673(11) 0.0569(11) 0.0724(11) -0.0137(9) 0.0083(9) -0.0081(9)
O5 0.0627(10) 0.0600(10) 0.0664(10) -0.0082(8) 0.0212(8) -0.0212(8)
O6 0.0712(12) 0.0801(12) 0.0799(12) -0.0070(9) 0.0408(10) -0.0012(9)
O7 0.0622(10) 0.0666(11) 0.0739(11) -0.0121(9) 0.0337(9) -0.0144(8)
O8 0.0695(11) 0.0604(10) 0.0706(11) -0.0161(9) 0.0173(9) -0.0218(9)
O9 0.0672(11) 0.0582(10) 0.0652(10) 0.0222(8) 0.0167(8) 0.0074(8)
O10 0.0846(13) 0.0777(12) 0.0701(11) 0.0093(9) 0.0426(10) 0.0058(10)
O11 0.0695(11) 0.0612(10) 0.0674(10) -0.0180(8) 0.0250(9) -0.0193(9)
O12 0.0741(11) 0.0643(11) 0.0641(10) -0.0122(8) 0.0337(9) -0.0172(9)
C1 0.0522(13) 0.0505(14) 0.0467(13) -0.0005(11) 0.0215(11) -0.0056(11)
C2 0.0529(14) 0.0531(14) 0.0528(13) -0.0025(12) 0.0238(12) -0.0039(12)
C3 0.0451(12) 0.0498(13) 0.0565(14) 0.0002(11) 0.0115(11) -0.0018(10)
C4 0.0472(12) 0.0497(13) 0.0542(13) 0.0026(11) 0.0142(11) 0.0003(10)
C5 0.0527(13) 0.0468(13) 0.0485(13) 0.0069(10) 0.0125(11) -0.0027(11)
C6 0.0538(13) 0.0466(13) 0.0505(13) -0.0009(10) 0.0151(11) -0.0036(11)
N1 0.0953(18) 0.0874(18) 0.0527(12) 0.0203(11) 0.0119(13) -0.0165(14)
C7 0.149(3) 0.097(2) 0.0751(19) -0.0022(17) 0.054(2) -0.014(2)
C8 0.224(5) 0.079(2) 0.111(3) 0.019(2) 0.077(3) 0.021(3)
C9 0.150(4) 0.111(3) 0.130(3) 0.030(2) 0.072(3) 0.020(3)
C10 0.102(3) 0.247(6) 0.225(6) 0.103(4) 0.043(4) -0.016(3)
C111 0.101(13) 0.107(13) 0.056(9) 0.015(8) 0.009(7) -0.010(9)
C112 0.100(8) 0.122(8) 0.065(6) -0.005(4) 0.016(4) -0.029(6)
C121 0.101(11) 0.113(13) 0.087(7) 0.001(6) -0.007(6) -0.023(9)
C122 0.092(6) 0.161(12) 0.080(4) -0.002(5) 0.013(4) -0.035(7)
N2 0.0522(13) 0.0875(17) 0.0967(17) 0.0176(14) 0.0131(12) -0.0177(12)
C13 0.115(3) 0.116(3) 0.121(3) -0.010(2) 0.048(3) -0.022(2)
C14 0.193(5) 0.240(5) 0.094(3) 0.029(3) 0.012(3) -0.084(4)
C15 0.075(2) 0.099(2) 0.149(3) 0.014(2) 0.042(2) -0.0014(18)
C16 0.104(3) 0.085(2) 0.244(5) -0.022(3) 0.078(3) -0.020(2)
C17 0.076(2) 0.129(3) 0.128(3) 0.036(3) 0.002(2) -0.014(2)
C181 0.074(4) 0.164(9) 0.093(5) 0.027(5) 0.024(3) -0.015(4)
C182 0.078(7) 0.148(14) 0.27(2) 0.120(15) -0.006(9) -0.018(7)

loop_
_atom_type_symbol
_atom_type_description
_atom_type_scat_dispersion_real
_atom_type_scat_dispersion_imag
_atom_type_scat_source
C C 0.0033 0.0016 'International Tables Vol C Tables 4.2.6.8 and 6.1.1.4'
H H 0.0000 0.0000 'International Tables Vol C Tables 4.2.6.8 and 6.1.1.4'
N N 0.0061 0.0033 'International Tables Vol C Tables 4.2.6.8 and 6.1.1.4'
O O 0.0106 0.0060 'International Tables Vol C Tables 4.2.6.8 and 6.1.1.4'
Cu Cu 0.3201 1.2651 'International Tables Vol C Tables 4.2.6.8 and 6.1.1.4'

loop_
_geom_angle_atom_site_label_1
_geom_angle_atom_site_label_2
_geom_angle_atom_site_label_3
_geom_angle
_geom_angle_site_symmetry_1
_geom_angle_site_symmetry_3
O3 Cu1 O7 174.32(7) . .
O3 Cu1 O8 92.65(7) . 4_565
O7 Cu1 O8 92.17(7) . 4_565
O3 Cu1 O5 94.92(7) . .
O7 Cu1 O5 80.82(6) . .
O8 Cu1 O5 168.17(7) 4_565 .
O3 Cu1 O1 80.73(7) . .
O7 Cu1 O1 95.66(7) . .
O8 Cu1 O1 97.36(6) 4_565 .
O5 Cu1 O1 92.83(6) . .
O3 Cu1 O6 94.17(7) . 4_565
O7 Cu1 O6 89.71(8) . 4_565
O8 Cu1 O6 78.82(6) 4_565 4_565
O5 Cu1 O6 91.55(6) . 4_565
O1 Cu1 O6 173.54(6) . 4_565
O2 Cu2 O12 176.58(7) . 3_656
O2 Cu2 O11 95.10(6) . .
O12 Cu2 O11 82.10(6) 3_656 .
O2 Cu2 O9 92.79(7) . .
O12 Cu2 O9 90.24(7) 3_656 .
O11 Cu2 O9 169.51(7) . .
O2 Cu2 O4 80.63(7) . .
O12 Cu2 O4 97.49(7) 3_656 .
O11 Cu2 O4 92.68(7) . .
O9 Cu2 O4 95.43(6) . .
O2 Cu2 O10 92.57(7) . 3_756
O12 Cu2 O10 89.65(8) 3_656 3_756
O11 Cu2 O10 95.12(7) . 3_756
O9 Cu2 O10 77.59(6) . 3_756
O4 Cu2 O10 170.08(6) . 3_756
C1 O1 Cu1 110.10(14) . .
C1 O2 Cu2 115.23(14) . .
C2 O3 Cu1 115.05(15) . .
C2 O4 Cu2 109.60(15) . .
C4 O5 Cu1 111.00(13) . .
C4 O6 Cu1 109.68(15) . 4_566
C3 O7 Cu1 114.80(15) . .
C3 O8 Cu1 114.85(15) . 4_566
C5 O9 Cu2 114.65(14) . .
C5 O10 Cu2 110.88(14) . 3_756
C6 O11 Cu2 110.41(14) . .
C6 O12 Cu2 113.30(14) . 3_656
O1 C1 O2 125.9(2) . .
O1 C1 C2 117.34(19) . .
O2 C1 C2 116.75(19) . .
O4 C2 O3 126.6(2) . .
O4 C2 C1 117.2(2) . .
O3 C2 C1 116.20(19) . .
O8 C3 O7 126.8(2) . .
O8 C3 C4 116.9(2) . .
O7 C3 C4 116.3(2) . .
O6 C4 O5 124.9(2) . .
O6 C4 C3 119.0(2) . .
O5 C4 C3 116.1(2) . .
O10 C5 O9 125.5(2) . .
O10 C5 C5 118.4(3) . 3_756
O9 C5 C5 116.1(3) . 3_756
O11 C6 O12 126.1(2) . .
O11 C6 C6 117.5(2) . 3_656
O12 C6 C6 116.4(2) . 3_656
C9 N1 C112 100.1(7) . .
C9 N1 C7 114.1(3) . .
C112 N1 C7 121.0(7) . .
C9 N1 C111 125.5(10) . .
C7 N1 C111 101.9(11) . .
C9 N1 H1 104.5 . .
C7 N1 H1 104.5 . .
C111 N1 H1 104.5 . .
C8 C7 N1 114.7(2) . .
C8 C7 H7A 108.6 . .
N1 C7 H7A 108.6 . .
C8 C7 H7B 108.6 . .
N1 C7 H7B 108.6 . .
H7A C7 H7B 107.6 . .
C7 C8 H8A 109.5 . .
C7 C8 H8B 109.5 . .
H8A C8 H8B 109.5 . .
C7 C8 H8C 109.5 . .
H8A C8 H8C 109.5 . .
H8B C8 H8C 109.5 . .
C10 C9 N1 115.0(3) . .
C10 C9 H9A 108.5 . .
N1 C9 H9A 108.5 . .
C10 C9 H9B 108.5 . .
N1 C9 H9B 108.5 . .
H9A C9 H9B 107.5 . .
C9 C10 H10A 109.5 . .
C9 C10 H10B 109.5 . .
H10A C10 H10B 109.5 . .
C9 C10 H10C 109.5 . .
H10A C10 H10C 109.5 . .
H10B C10 H10C 109.5 . .
C121 C111 N1 110(2) . .
C121 C111 H11A 109.6 . .
N1 C111 H11A 109.6 . .
C121 C111 H11B 109.6 . .
N1 C111 H11B 109.6 . .
H11A C111 H11B 108.1 . .
C122 C112 N1 111.0(12) . .
C122 C112 H11C 109.4 . .
N1 C112 H11C 109.4 . .
C122 C112 H11D 109.4 . .
N1 C112 H11D 109.4 . .
H11C C112 H11D 108.0 . .
C111 C121 H12A 109.5 . .
C111 C121 H12B 109.5 . .
H12A C121 H12B 109.5 . .
C111 C121 H12C 109.5 . .
H12A C121 H12C 109.5 . .
H12B C121 H12C 109.5 . .
C112 C122 H12D 109.5 . .
C112 C122 H12E 109.5 . .
H12D C122 H12E 109.5 . .
C112 C122 H12F 109.5 . .
H12D C122 H12F 109.5 . .
H12E C122 H12F 109.5 . .
C13 N2 C17 109.5(3) . .
C13 N2 C15 115.1(2) . .
C17 N2 C15 113.8(3) . .
C13 N2 H2 105.9 . .
C17 N2 H2 105.9 . .
C15 N2 H2 105.9 . .
C14 C13 N2 114.4(3) . .
C14 C13 H13A 108.7 . .
N2 C13 H13A 108.7 . .
C14 C13 H13B 108.7 . .
N2 C13 H13B 108.7 . .
H13A C13 H13B 107.6 . .
C13 C14 H14A 109.5 . .
C13 C14 H14B 109.5 . .
H14A C14 H14B 109.5 . .
C13 C14 H14C 109.5 . .
H14A C14 H14C 109.5 . .
H14B C14 H14C 109.5 . .
C16 C15 N2 114.4(3) . .
C16 C15 H15A 108.7 . .
N2 C15 H15A 108.7 . .
C16 C15 H15B 108.7 . .
N2 C15 H15B 108.7 . .
H15A C15 H15B 107.6 . .
C15 C16 H16A 109.5 . .
C15 C16 H16B 109.5 . .
H16A C16 H16B 109.5 . .
C15 C16 H16C 109.5 . .
H16A C16 H16C 109.5 . .
H16B C16 H16C 109.5 . .
C182 C17 N2 115.8(6) . .
C181 C17 N2 120.4(5) . .
C181 C17 H17A 107.2 . .
N2 C17 H17A 107.2 . .
C181 C17 H17B 107.2 . .
N2 C17 H17B 107.2 . .
H17A C17 H17B 106.9 . .
C182 C17 H17C 108.3 . .
N2 C17 H17C 108.3 . .
C182 C17 H17D 108.3 . .
N2 C17 H17D 108.3 . .
H17C C17 H17D 107.4 . .
C17 C181 H18A 109.5 . .
C17 C181 H18B 109.5 . .
H18A C181 H18B 109.5 . .
C17 C181 H18C 109.5 . .
H18A C181 H18C 109.5 . .
H18B C181 H18C 109.5 . .
C17 C182 H18D 109.5 . .
C17 C182 H18E 109.5 . .
H18D C182 H18E 109.5 . .
C17 C182 H18F 109.5 . .
H18D C182 H18F 109.5 . .
H18E C182 H18F 109.5 . .

loop_
_geom_bond_atom_site_label_1
_geom_bond_atom_site_label_2
_geom_bond_distance
_geom_bond_site_symmetry_2
Cu1 O3 1.9921(16) .
Cu1 O7 1.9954(16) .
Cu1 O8 2.0698(17) 4_565
Cu1 O5 2.0946(16) .
Cu1 O1 2.1361(16) .
Cu1 O6 2.1939(17) 4_565
Cu2 O2 1.9826(15) .
Cu2 O12 1.9914(15) 3_656
Cu2 O11 2.0757(16) .
Cu2 O9 2.0928(17) .
Cu2 O4 2.1665(17) .
Cu2 O10 2.1940(18) 3_756
O1 C1 1.228(2) .
O2 C1 1.246(2) .
O3 C2 1.240(2) .
O4 C2 1.231(2) .
O5 C4 1.254(2) .
O6 C4 1.231(3) .
O6 Cu1 2.1939(17) 4_566
O7 C3 1.238(2) .
O8 C3 1.236(3) .
O8 Cu1 2.0698(17) 4_566
O9 C5 1.253(3) .
O10 C5 1.229(3) .
O10 Cu2 2.1940(18) 3_756
O11 C6 1.237(2) .
O12 C6 1.248(3) .
O12 Cu2 1.9915(15) 3_656
C1 C2 1.559(3) .
C3 C4 1.552(3) .
C5 C5 1.551(4) 3_756
C6 C6 1.546(4) 3_656
N1 C9 1.487(4) .
N1 C112 1.498(14) .
N1 C7 1.508(3) .
N1 C111 1.52(2) .
N1 H1 0.9800 .
C7 C8 1.482(4) .
C7 H7A 0.9700 .
C7 H7B 0.9700 .
C8 H8A 0.9600 .
C8 H8B 0.9600 .
C8 H8C 0.9600 .
C9 C10 1.480(5) .
C9 H9A 0.9700 .
C9 H9B 0.9700 .
C10 H10A 0.9600 .
C10 H10B 0.9600 .
C10 H10C 0.9600 .
C111 C121 1.49(4) .
C111 H11A 0.9700 .
C111 H11B 0.9700 .
C112 C122 1.49(2) .
C112 H11C 0.9700 .
C112 H11D 0.9700 .
C121 H12A 0.9600 .
C121 H12B 0.9600 .
C121 H12C 0.9600 .
C122 H12D 0.9600 .
C122 H12E 0.9600 .
C122 H12F 0.9600 .
N2 C13 1.489(4) .
N2 C17 1.499(3) .
N2 C15 1.503(3) .
N2 H2 0.9800 .
C13 C14 1.473(4) .
C13 H13A 0.9700 .
C13 H13B 0.9700 .
C14 H14A 0.9600 .
C14 H14B 0.9600 .
C14 H14C 0.9600 .
C15 C16 1.501(4) .
C15 H15A 0.9700 .
C15 H15B 0.9700 .
C16 H16A 0.9600 .
C16 H16B 0.9600 .
C16 H16C 0.9600 .
C17 C182 1.387(14) .
C17 C181 1.401(7) .
C17 H17A 0.9700 .
C17 H17B 0.9700 .
C17 H17C 0.9700 .
C17 H17D 0.9700 .
C181 H18A 0.9600 .
C181 H18B 0.9600 .
C181 H18C 0.9600 .
C182 H18D 0.9600 .
C182 H18E 0.9600 .
C182 H18F 0.9600 .

loop_
_geom_hbond_atom_site_label_D
_geom_hbond_atom_site_label_H
_geom_hbond_atom_site_label_A
_geom_hbond_distance_DH
_geom_hbond_distance_HA
_geom_hbond_distance_DA
_geom_hbond_angle_DHA
_geom_hbond_site_symmetry_A
N1 H1 O9 0.98 1.85 2.802(2) 163.1 .
C10 H10C O10 0.96 2.65 3.443(4) 140.2 .
C112 H11C O2 0.97 2.66 3.403(15) 134.0 1_554
C112 H11C O11 0.97 2.62 3.086(13) 110.1 1_554
C121 H12C O9 0.96 2.57 3.305(12) 133.4 .
N2 H2 O5 0.98 1.84 2.790(3) 163.6 .
C17 H17D O1 0.97 2.56 3.497(4) 163.0 1_455
C17 H17D O8 0.97 2.60 3.202(4) 120.6 4_465
C182 H18D O8 0.96 2.55 3.193(9) 124.8 4_465
C182 H18F O5 0.96 2.65 3.339(9) 128.8 .
